data_7132520
loop_
_publ_author_name
'Mondal, Rahul'
'Evans, Matthew J.'
'Nguyen, Dat T.'
'Rajeshkumar, Thayalan'
'Maron, Laurent'
'Jones, Cameron'

_publ_section_title
;
 Steric control of Mg-Mg bond formation <i>vs.</i> N<sub>2</sub>
 activation in the reduction of bulky magnesium diamide complexes.
;
_journal_issue 8
_journal_name_full 'Chemical communications (Cambridge, England)'
_journal_page_first 1016
_journal_page_last 1019
_journal_paper_doi 10.1039/d3cc05787a
_journal_volume 60
_journal_year 2024
_chemical_formula_sum 'C118 H178 K2 Mg2 N4 O4'
_chemical_formula_weight 1843.45
_space_group_crystal_system orthorhombic
_space_group_IT_number 61
_space_group_name_Hall '-P 2ac 2ab'
_space_group_name_H-M_alt 'P b c a'
_atom_sites_solution_hydrogens mixed
_atom_sites_solution_primary fmap
_audit_creation_method SHELXL-2018/3
_audit_update_record
;
2023-11-22 deposited with the CCDC.	2023-12-19 downloaded from the CCDC.
;
_cell_angle_alpha 90
_cell_angle_beta 90
_cell_angle_gamma 90
_cell_formula_units_Z 4
_cell_length_a 19.617(4)
_cell_length_b 21.324(4)
_cell_length_c 25.718(5)
_cell_measurement_reflns_used 10924
_cell_measurement_temperature 100(2)
_cell_measurement_theta_max 26.370
_cell_measurement_theta_min 1.584
_cell_volume 10758(4)
_computing_cell_refinement 'XDS (Kabsch, 2010)'
_computing_data_collection 'AS QEGUI'
_computing_data_reduction 'XDS (Kabsch, 2010)'
_computing_structure_refinement 'SHELXL-2018/3 (Sheldrick, 2018)'
_diffrn_ambient_temperature 100(2)
_diffrn_detector_area_resol_mean 13.3
_diffrn_measured_fraction_theta_full 1.000
_diffrn_measured_fraction_theta_max 0.991
_diffrn_measurement_device_type MX2
_diffrn_measurement_method 'Dectris Eiger 16M'
_diffrn_radiation_type Synchrotron
_diffrn_radiation_wavelength 0.7109
_diffrn_reflns_av_R_equivalents 0.0543
_diffrn_reflns_av_unetI/netI 0.0191
_diffrn_reflns_Laue_measured_fraction_full 1.000
_diffrn_reflns_Laue_measured_fraction_max 0.991
_diffrn_reflns_limit_h_max 24
_diffrn_reflns_limit_h_min -24
_diffrn_reflns_limit_k_max 26
_diffrn_reflns_limit_k_min -26
_diffrn_reflns_limit_l_max 31
_diffrn_reflns_limit_l_min -31
_diffrn_reflns_number 185007
_diffrn_reflns_point_group_measured_fraction_full 1.000
_diffrn_reflns_point_group_measured_fraction_max 0.991
_diffrn_reflns_theta_full 25.248
_diffrn_reflns_theta_max 26.377
_diffrn_reflns_theta_min 1.584
_diffrn_source 'MX2 Beamline Australian Synchrotron'
_exptl_absorpt_coefficient_mu 0.153
_exptl_absorpt_correction_T_max 'Value not reported by XDS'
_exptl_absorpt_correction_T_min 'Value not reported by XDS'
_exptl_absorpt_correction_type multi-scan
_exptl_absorpt_process_details 'XDS (Kabsch, 2010)'
_exptl_crystal_colour 'pale yellow'
_exptl_crystal_density_diffrn 1.138
_exptl_crystal_description needle
_exptl_crystal_F_000 4032
_exptl_crystal_size_max 0.030
_exptl_crystal_size_mid 0.005
_exptl_crystal_size_min 0.005
_refine_diff_density_max 0.939
_refine_diff_density_min -0.462
_refine_diff_density_rms 0.075
_refine_ls_extinction_method none
_refine_ls_goodness_of_fit_ref 1.031
_refine_ls_hydrogen_treatment mixed
_refine_ls_matrix_type full
_refine_ls_number_parameters 637
_refine_ls_number_reflns 10924
_refine_ls_number_restraints 121
_refine_ls_restrained_S_all 1.031
_refine_ls_R_factor_all 0.0736
_refine_ls_R_factor_gt 0.0646
_refine_ls_shift/su_max 0.001
_refine_ls_shift/su_mean 0.000
_refine_ls_structure_factor_coef Fsqd
_refine_ls_weighting_details 'w=1/[\s^2^(Fo^2^)+(0.1148P)^2^+8.4007P] where P=(Fo^2^+2Fc^2^)/3'
_refine_ls_weighting_scheme calc
_refine_ls_wR_factor_gt 0.1807
_refine_ls_wR_factor_ref 0.1901
_reflns_Friedel_coverage 0.000
_reflns_number_gt 9233
_reflns_number_total 10924
_reflns_threshold_expression 'I > 2\s(I)'
_cod_data_source_file d3cc05787a2.cif
_cod_data_source_block cj1633
_cod_depositor_comments
;
The following automatic conversions were performed:

data item '_exptl_absorpt_correction_type' value 'Multi-scan' was
changed to 'multi-scan' in accordance with the
/home/data/users/saulius/crontab/automatic-downloads/rss-feeds/RSC/lib/dictionaries/cif_core.dic
dictionary named 'cif_core.dic' version 2.4.2 last updated on
2011-04-26.

Automatic conversion script
Id: cif_fix_values 8170 2020-07-09 18:12:32Z antanas 

 Adding full bibliography for 7132515--7132520.cif.
;
_cod_database_code 7132520
_shelx_shelxl_version_number 2018/3
_shelx_space_group_comment
;
The symmetry employed for this shelxl refinement is uniquely defined
by the following loop, which should always be used as a source of
symmetry information in preference to the above space-group names.
They are only intended as comments.
;
_shelx_estimated_absorpt_t_min 0.995
_shelx_estimated_absorpt_t_max 0.999
_diffrn_measurement_detector_type 'Silicon Double Crystal'

loop_
_space_group_symop_operation_xyz
'x, y, z'
'-x+1/2, -y, z+1/2'
'x+1/2, -y+1/2, -z'
'-x, y+1/2, -z+1/2'
'-x, -y, -z'
'x-1/2, y, -z-1/2'
'-x-1/2, y-1/2, z'
'x, -y-1/2, z-1/2'

loop_
_atom_site_label
_atom_site_type_symbol
_atom_site_fract_x
_atom_site_fract_y
_atom_site_fract_z
_atom_site_U_iso_or_equiv
_atom_site_adp_type
_atom_site_occupancy
_atom_site_site_symmetry_order
_atom_site_calc_flag
_atom_site_refinement_flags_posn
_atom_site_refinement_flags_adp
_atom_site_refinement_flags_occupancy
_atom_site_disorder_assembly
_atom_site_disorder_group
K1 K 0.54132(2) 0.52496(2) 0.43726(2) 0.03178(14) Uani 1 1 d . . . . .
Mg1 Mg 0.63830(4) 0.48898(3) 0.55076(3) 0.02582(17) Uani 1 1 d . . . . .
O1 O 0.58863(8) 0.57546(7) 0.55502(5) 0.0293(3) Uani 1 1 d . . . . .
O2 O 0.70898(8) 0.42020(7) 0.56311(6) 0.0347(4) Uani 1 1 d . . . . .
N1 N 0.68749(9) 0.54673(8) 0.49513(7) 0.0275(4) Uani 1 1 d . . . . .
N2 N 0.60185(9) 0.49440(8) 0.62813(7) 0.0273(4) Uani 1 1 d . . . . .
C7 C 0.69467(11) 0.45989(10) 0.40841(8) 0.0288(4) Uani 1 1 d . . . . .
H7 H 0.658966 0.456253 0.435999 0.035 Uiso 1 1 calc R U . . .
C28 C 0.55226(10) 0.59064(10) 0.59971(8) 0.0265(4) Uani 1 1 d . . . . .
C27 C 0.55932(10) 0.54398(10) 0.63860(8) 0.0267(4) Uani 1 1 d . . . . .
C35 C 0.62132(10) 0.45584(10) 0.67074(8) 0.0276(4) Uani 1 1 d . . . . .
C23 C 0.51542(10) 0.64554(10) 0.60376(8) 0.0273(4) Uani 1 1 d . . . . .
C17 C 0.66046(11) 0.60561(10) 0.48786(8) 0.0274(4) Uani 1 1 d . . . . .
C26 C 0.51919(11) 0.55403(10) 0.68313(8) 0.0290(4) Uani 1 1 d . . . . .
H26 H 0.519649 0.523797 0.710259 0.035 Uiso 1 1 calc R U . . .
C16 C 0.60519(11) 0.62305(10) 0.52030(8) 0.0270(4) Uani 1 1 d . . . . .
C21 C 0.57214(11) 0.67994(10) 0.52033(8) 0.0277(4) Uani 1 1 d . . . . .
C22 C 0.51477(11) 0.69407(10) 0.55961(8) 0.0290(4) Uani 1 1 d . . . . .
C25 C 0.47860(11) 0.60763(10) 0.68832(8) 0.0310(5) Uani 1 1 d . . . . .
C18 C 0.68059(11) 0.65173(10) 0.45198(8) 0.0306(4) Uani 1 1 d . . . . .
H18 H 0.716705 0.642938 0.428474 0.037 Uiso 1 1 calc R U . . .
C6 C 0.81239(11) 0.56242(10) 0.49117(8) 0.0306(5) Uani 1 1 d . . . . .
C39 C 0.62638(11) 0.35297(11) 0.71185(8) 0.0321(5) Uani 1 1 d . . . . .
H39 H 0.614221 0.309847 0.711521 0.038 Uiso 1 1 calc R U . . .
C40 C 0.60376(11) 0.39138(10) 0.67133(8) 0.0285(4) Uani 1 1 d . . . . .
C38 C 0.66585(11) 0.37537(11) 0.75246(9) 0.0326(5) Uani 1 1 d . . . . .
C1 C 0.75246(11) 0.53378(10) 0.47247(8) 0.0276(4) Uani 1 1 d . . . . .
C2 C 0.75855(11) 0.48701(10) 0.43341(8) 0.0286(4) Uani 1 1 d . . . . .
C20 C 0.59504(12) 0.72405(10) 0.48346(8) 0.0317(5) Uani 1 1 d . . . . .
H20 H 0.573444 0.763849 0.481389 0.038 Uiso 1 1 calc R U . . .
C36 C 0.66252(12) 0.47892(10) 0.71167(9) 0.0320(5) Uani 1 1 d . . . . .
C37 C 0.68318(12) 0.43853(11) 0.75115(9) 0.0342(5) Uani 1 1 d . . . . .
H37 H 0.710426 0.454919 0.778504 0.041 Uiso 1 1 calc R U . . .
C24 C 0.47778(11) 0.65328(10) 0.64981(8) 0.0295(4) Uani 1 1 d . . . . .
H24 H 0.451438 0.690201 0.654652 0.035 Uiso 1 1 calc R U . . .
C5 C 0.87557(11) 0.54230(11) 0.47263(9) 0.0343(5) Uani 1 1 d D U . . .
H5 H 0.915586 0.562076 0.485424 0.041 Uiso 1 1 calc R U . . .
C9 C 0.66825(11) 0.50547(11) 0.36693(8) 0.0327(5) Uani 1 1 d . . . . .
H9A H 0.659850 0.546529 0.382804 0.049 Uiso 1 1 calc R U . . .
H9B H 0.625697 0.489246 0.352183 0.049 Uiso 1 1 calc R U . . .
H9C H 0.702326 0.509766 0.339293 0.049 Uiso 1 1 calc R U . . .
C47 C 0.55650(12) 0.36472(10) 0.63011(8) 0.0313(5) Uani 1 1 d . . . . .
H47 H 0.563982 0.388784 0.597231 0.038 Uiso 1 1 calc R U . . .
C19 C 0.64859(12) 0.71032(11) 0.45015(8) 0.0322(5) Uani 1 1 d . . . . .
C13 C 0.81108(12) 0.61329(11) 0.53287(9) 0.0356(5) Uani 1 1 d . . . . .
H13 H 0.762312 0.622313 0.541355 0.043 Uiso 1 1 calc R U . . .
C32 C 0.52475(14) 0.76024(11) 0.58193(10) 0.0381(5) Uani 1 1 d . . . . .
H32A H 0.488576 0.769153 0.607150 0.057 Uiso 1 1 calc R U . . .
H32B H 0.522852 0.791023 0.553674 0.057 Uiso 1 1 calc R U . . .
H32C H 0.569190 0.762761 0.599211 0.057 Uiso 1 1 calc R U . . .
C3 C 0.82279(11) 0.46830(11) 0.41676(9) 0.0323(5) Uani 1 1 d D U . . .
H3 H 0.826094 0.436397 0.391102 0.039 Uiso 1 1 calc R U . . .
C8 C 0.70409(12) 0.39474(11) 0.38379(10) 0.0360(5) Uani 1 1 d . . . . .
H8A H 0.734537 0.398043 0.353700 0.054 Uiso 1 1 calc R U . . .
H8B H 0.659729 0.378537 0.372528 0.054 Uiso 1 1 calc R U . . .
H8C H 0.724004 0.366116 0.409439 0.054 Uiso 1 1 calc R U . . .
C34 C 0.43581(13) 0.61659(11) 0.73698(9) 0.0375(5) Uani 1 1 d . . . . .
H34A H 0.430375 0.575564 0.754521 0.045 Uiso 1 1 calc R U . . .
H34B H 0.389889 0.631368 0.726748 0.045 Uiso 1 1 calc R U . . .
C4 C 0.88238(11) 0.49456(12) 0.43626(9) 0.0356(5) Uani 1 1 d D U . . .
C30 C 0.67406(13) 0.75887(11) 0.41163(9) 0.0382(5) Uani 1 1 d . . . . .
H30A H 0.665299 0.801193 0.425972 0.046 Uiso 1 1 calc R U . . .
H30B H 0.724004 0.754094 0.407748 0.046 Uiso 1 1 calc R U . . .
C44 C 0.68871(13) 0.33524(12) 0.79835(9) 0.0388(5) Uani 1 1 d . . . . .
H44 H 0.737715 0.345311 0.805052 0.047 Uiso 1 1 calc R U . . .
C31 C 0.44528(11) 0.69145(12) 0.53164(9) 0.0362(5) Uani 1 1 d . . . . .
H31A H 0.438388 0.649462 0.517068 0.054 Uiso 1 1 calc R U . . .
H31B H 0.444472 0.722507 0.503562 0.054 Uiso 1 1 calc R U . . .
H31C H 0.408812 0.700713 0.556531 0.054 Uiso 1 1 calc R U . . .
C49 C 0.48237(12) 0.37468(12) 0.64707(9) 0.0381(5) Uani 1 1 d . . . . .
H49A H 0.472555 0.348351 0.677390 0.057 Uiso 1 1 calc R U . . .
H49B H 0.451762 0.363214 0.618495 0.057 Uiso 1 1 calc R U . . .
H49C H 0.475403 0.418850 0.656164 0.057 Uiso 1 1 calc R U . . .
C41 C 0.68657(14) 0.54710(12) 0.71445(10) 0.0421(6) Uani 1 1 d . . . . .
H41 H 0.669414 0.569593 0.682937 0.051 Uiso 1 1 calc R U . . .
C48 C 0.56785(15) 0.29532(11) 0.61837(10) 0.0436(6) Uani 1 1 d . . . . .
H48A H 0.615974 0.288231 0.610011 0.065 Uiso 1 1 calc R U . . .
H48B H 0.539544 0.282903 0.588706 0.065 Uiso 1 1 calc R U . . .
H48C H 0.555304 0.270277 0.648856 0.065 Uiso 1 1 calc R U . . .
C15 C 0.84335(17) 0.67377(13) 0.51358(11) 0.0519(7) Uani 1 1 d . . . . .
H15A H 0.840428 0.705782 0.540831 0.078 Uiso 1 1 calc R U . . .
H15B H 0.819121 0.688358 0.482528 0.078 Uiso 1 1 calc R U . . .
H15C H 0.891299 0.666170 0.504945 0.078 Uiso 1 1 calc R U . . .
C33 C 0.46646(15) 0.66315(14) 0.77531(10) 0.0488(6) Uani 1 1 d . . . . .
H33A H 0.469958 0.704449 0.758807 0.073 Uiso 1 1 calc R U . . .
H33B H 0.511949 0.648872 0.785690 0.073 Uiso 1 1 calc R U . . .
H33C H 0.437187 0.666093 0.806091 0.073 Uiso 1 1 calc R U . . .
C10 C 0.95203(15) 0.47081(18) 0.41972(17) 0.0403(11) Uani 0.831(8) 1 d D U P A 1
H10 H 0.986261 0.484884 0.446061 0.048 Uiso 0.831(8) 1 calc R U P A 1
C43 C 0.76437(15) 0.55166(14) 0.71510(11) 0.0520(7) Uani 1 1 d . . . . .
H43A H 0.781959 0.532136 0.746877 0.078 Uiso 1 1 calc R U . . .
H43B H 0.778013 0.595861 0.714147 0.078 Uiso 1 1 calc R U . . .
H43C H 0.783004 0.529918 0.684683 0.078 Uiso 1 1 calc R U . . .
C14 C 0.84608(16) 0.59101(15) 0.58270(10) 0.0513(7) Uani 1 1 d . . . . .
H14A H 0.892475 0.577034 0.574604 0.077 Uiso 1 1 calc R U . . .
H14B H 0.820221 0.556091 0.597693 0.077 Uiso 1 1 calc R U . . .
H14C H 0.847973 0.625619 0.607724 0.077 Uiso 1 1 calc R U . . .
C29 C 0.64141(16) 0.75432(14) 0.35852(10) 0.0503(7) Uani 1 1 d . . . . .
H29A H 0.659959 0.787125 0.335890 0.075 Uiso 1 1 calc R U . . .
H29B H 0.591998 0.759805 0.361809 0.075 Uiso 1 1 calc R U . . .
H29C H 0.651105 0.713074 0.343419 0.075 Uiso 1 1 calc R U . . .
C46 C 0.68429(17) 0.26530(13) 0.78833(11) 0.0520(7) Uani 1 1 d . . . . .
H46A H 0.636454 0.253238 0.783788 0.078 Uiso 1 1 calc R U . . .
H46B H 0.703634 0.242523 0.817954 0.078 Uiso 1 1 calc R U . . .
H46C H 0.709920 0.254939 0.756773 0.078 Uiso 1 1 calc R U . . .
C53 C 0.72121(16) 0.36566(14) 0.53241(12) 0.0548(7) Uani 1 1 d . . . . .
H53A H 0.704288 0.371422 0.496465 0.066 Uiso 1 1 calc R U . . .
H53B H 0.698990 0.328357 0.547836 0.066 Uiso 1 1 calc R U . . .
C42 C 0.65790(18) 0.57975(14) 0.76256(12) 0.0581(8) Uani 1 1 d . . . . .
H42A H 0.607987 0.578148 0.761683 0.087 Uiso 1 1 calc R U . . .
H42B H 0.672892 0.623585 0.762988 0.087 Uiso 1 1 calc R U . . .
H42C H 0.674424 0.558465 0.793896 0.087 Uiso 1 1 calc R U . . .
C45 C 0.64906(18) 0.35279(16) 0.84726(11) 0.0592(8) Uani 1 1 d . . . . .
H45A H 0.653627 0.397890 0.853688 0.089 Uiso 1 1 calc R U . . .
H45B H 0.667266 0.329449 0.877001 0.089 Uiso 1 1 calc R U . . .
H45C H 0.600829 0.342294 0.842497 0.089 Uiso 1 1 calc R U . . .
C50 C 0.76411(15) 0.42437(14) 0.60055(13) 0.0549(7) Uani 1 1 d . . . . .
H50A H 0.757424 0.394270 0.629406 0.066 Uiso 1 1 calc R U . . .
H50B H 0.767652 0.467258 0.615049 0.066 Uiso 1 1 calc R U . . .
C52 C 0.80068(19) 0.35899(18) 0.53334(14) 0.0731(11) Uani 1 1 d . . . . .
H52A H 0.814092 0.316819 0.545774 0.088 Uiso 1 1 calc R U . . .
H52B H 0.819870 0.365481 0.498143 0.088 Uiso 1 1 calc R U . . .
C51 C 0.82538(16) 0.40828(18) 0.56970(13) 0.0620(8) Uani 1 1 d . . . . .
H51A H 0.862189 0.391997 0.592310 0.074 Uiso 1 1 calc R U . . .
H51B H 0.842498 0.445269 0.550447 0.074 Uiso 1 1 calc R U . . .
C59 C 0.8451(2) 0.29004(17) 0.68516(14) 0.0680(9) Uani 1 1 d . . . . .
H59A H 0.805995 0.310285 0.702721 0.082 Uiso 1 1 calc R U . . .
H59B H 0.848798 0.308338 0.649893 0.082 Uiso 1 1 calc R U . . .
C60 C 0.91029(19) 0.30568(18) 0.71547(13) 0.0683(9) Uani 1 1 d . . . . .
H60A H 0.902014 0.296589 0.752692 0.082 Uiso 1 1 calc R U . . .
H60B H 0.946856 0.277109 0.703532 0.082 Uiso 1 1 calc R U . . .
C57 C 0.7760(2) 0.20673(19) 0.64125(17) 0.0850(12) Uani 1 1 d . . . . .
H57A H 0.790800 0.220548 0.606713 0.127 Uiso 1 1 calc R U . . .
H57B H 0.734204 0.229058 0.650969 0.127 Uiso 1 1 calc R U . . .
H57C H 0.767072 0.161517 0.640607 0.127 Uiso 1 1 calc R U . . .
C58 C 0.8306(2) 0.22057(17) 0.68006(15) 0.0704(9) Uani 1 1 d . . . . .
H58A H 0.872918 0.198694 0.669556 0.085 Uiso 1 1 calc R U . . .
H58B H 0.816632 0.203888 0.714371 0.085 Uiso 1 1 calc R U . . .
C61 C 0.9358(2) 0.37167(19) 0.71103(15) 0.0753(10) Uani 1 1 d . . . . .
H61A H 0.979399 0.375504 0.730150 0.090 Uiso 1 1 calc R U . . .
H61B H 0.944750 0.381345 0.674010 0.090 Uiso 1 1 calc R U . . .
C11 C 0.9563(3) 0.3998(2) 0.4151(3) 0.0813(19) Uani 0.831(8) 1 d D U P A 1
H11A H 0.920939 0.384810 0.391233 0.122 Uiso 0.831(8) 1 calc R U P A 1
H11B H 0.949598 0.380761 0.449396 0.122 Uiso 0.831(8) 1 calc R U P A 1
H11C H 1.001297 0.387962 0.401633 0.122 Uiso 0.831(8) 1 calc R U P A 1
C12 C 0.9721(2) 0.4974(3) 0.36750(17) 0.0863(19) Uani 0.831(8) 1 d D U P A 1
H12A H 1.017749 0.482574 0.358206 0.129 Uiso 0.831(8) 1 calc R U P A 1
H12B H 0.972164 0.543348 0.369334 0.129 Uiso 0.831(8) 1 calc R U P A 1
H12C H 0.939331 0.483693 0.341079 0.129 Uiso 0.831(8) 1 calc R U P A 1
C62 C 0.8866(3) 0.4176(2) 0.7320(2) 0.1080(17) Uani 1 1 d . . . . .
H62A H 0.848563 0.422442 0.707612 0.162 Uiso 1 1 calc R U . . .
H62B H 0.909331 0.458183 0.736687 0.162 Uiso 1 1 calc R U . . .
H62C H 0.869310 0.402822 0.765552 0.162 Uiso 1 1 calc R U . . .
C54 C 0.9516(5) 0.4771(10) 0.4146(10) 0.072(8) Uani 0.169(8) 1 d D U P A 2
H54 H 0.945073 0.469953 0.376447 0.087 Uiso 0.169(8) 1 calc R U P A 2
C56 C 0.9594(14) 0.4110(11) 0.4397(11) 0.072(7) Uani 0.169(8) 1 d D U P A 2
H56A H 0.959564 0.415141 0.477656 0.108 Uiso 0.169(8) 1 calc R U P A 2
H56B H 1.002263 0.391982 0.428234 0.108 Uiso 0.169(8) 1 calc R U P A 2
H56C H 0.921108 0.384406 0.429054 0.108 Uiso 0.169(8) 1 calc R U P A 2
C55 C 1.0060(8) 0.5295(9) 0.4198(9) 0.067(6) Uani 0.169(8) 1 d D U P A 2
H55A H 0.990229 0.567248 0.401668 0.100 Uiso 0.169(8) 1 calc R U P A 2
H55B H 1.049004 0.515305 0.404363 0.100 Uiso 0.169(8) 1 calc R U P A 2
H55C H 1.013165 0.539148 0.456651 0.100 Uiso 0.169(8) 1 calc R U P A 2
H H 0.570(2) 0.451(2) 0.5139(18) 0.100 Uiso 1 1 d . U . . .

loop_
_atom_site_aniso_label
_atom_site_aniso_U_11
_atom_site_aniso_U_22
_atom_site_aniso_U_33
_atom_site_aniso_U_23
_atom_site_aniso_U_13
_atom_site_aniso_U_12
K1 0.0280(2) 0.0398(3) 0.0276(2) 0.00246(18) 0.00028(17) -0.00080(18)
Mg1 0.0266(3) 0.0271(4) 0.0237(3) 0.0006(3) -0.0001(3) 0.0011(3)
O1 0.0349(8) 0.0277(7) 0.0252(7) 0.0027(6) 0.0057(6) 0.0033(6)
O2 0.0355(8) 0.0323(8) 0.0363(8) -0.0018(6) -0.0061(7) 0.0065(7)
N1 0.0278(9) 0.0276(9) 0.0270(9) -0.0003(7) 0.0018(7) 0.0003(7)
N2 0.0302(9) 0.0279(9) 0.0237(8) 0.0010(7) -0.0001(7) 0.0023(7)
C7 0.0271(10) 0.0317(11) 0.0276(10) -0.0016(8) 0.0019(8) 0.0002(8)
C28 0.0257(10) 0.0303(10) 0.0235(9) -0.0025(8) 0.0010(8) -0.0015(8)
C27 0.0267(10) 0.0279(10) 0.0255(10) -0.0013(8) -0.0032(8) -0.0024(8)
C35 0.0260(10) 0.0327(11) 0.0241(10) 0.0021(8) 0.0013(8) 0.0013(8)
C23 0.0254(10) 0.0287(10) 0.0278(10) -0.0009(8) -0.0017(8) -0.0006(8)
C17 0.0268(10) 0.0285(10) 0.0269(10) -0.0024(8) -0.0032(8) -0.0023(8)
C26 0.0315(11) 0.0318(11) 0.0237(10) 0.0008(8) -0.0007(8) -0.0041(8)
C16 0.0299(10) 0.0273(10) 0.0238(9) 0.0030(8) -0.0011(8) -0.0025(8)
C21 0.0281(10) 0.0292(10) 0.0257(10) -0.0008(8) -0.0026(8) 0.0011(8)
C22 0.0310(11) 0.0271(10) 0.0289(10) 0.0004(8) 0.0007(8) 0.0028(8)
C25 0.0306(11) 0.0345(11) 0.0279(10) -0.0050(8) 0.0027(9) -0.0041(9)
C18 0.0315(11) 0.0325(11) 0.0278(10) 0.0011(8) 0.0018(8) -0.0015(9)
C6 0.0314(11) 0.0319(11) 0.0286(11) 0.0011(8) 0.0008(8) -0.0021(8)
C39 0.0334(11) 0.0317(11) 0.0312(11) 0.0042(8) -0.0001(9) 0.0000(9)
C40 0.0273(10) 0.0328(11) 0.0254(10) 0.0006(8) 0.0023(8) 0.0020(8)
C38 0.0303(11) 0.0374(12) 0.0302(11) 0.0069(9) -0.0018(9) 0.0017(9)
C1 0.0289(10) 0.0280(10) 0.0259(10) 0.0023(8) 0.0023(8) -0.0004(8)
C2 0.0282(10) 0.0312(11) 0.0263(10) 0.0024(8) 0.0007(8) -0.0003(8)
C20 0.0358(11) 0.0266(10) 0.0326(11) 0.0026(8) -0.0015(9) 0.0014(9)
C36 0.0334(11) 0.0338(11) 0.0288(11) 0.0022(8) -0.0010(9) -0.0020(9)
C37 0.0339(11) 0.0399(12) 0.0289(11) 0.0028(9) -0.0063(9) -0.0036(9)
C24 0.0287(10) 0.0295(10) 0.0304(11) -0.0035(8) 0.0008(8) 0.0010(8)
C5 0.0283(11) 0.0402(12) 0.0344(11) -0.0014(9) -0.0008(9) -0.0055(9)
C9 0.0299(11) 0.0401(12) 0.0280(11) 0.0001(9) 0.0000(9) 0.0005(9)
C47 0.0376(11) 0.0305(11) 0.0258(10) 0.0033(8) -0.0020(9) -0.0008(9)
C19 0.0363(11) 0.0319(11) 0.0286(10) 0.0025(8) 0.0002(9) -0.0035(9)
C13 0.0315(11) 0.0393(12) 0.0359(12) -0.0076(9) 0.0010(9) -0.0048(9)
C32 0.0483(13) 0.0290(11) 0.0371(12) -0.0020(9) 0.0057(10) 0.0014(10)
C3 0.0312(11) 0.0351(11) 0.0306(11) -0.0035(9) 0.0013(9) 0.0017(9)
C8 0.0324(11) 0.0368(12) 0.0390(12) -0.0071(9) 0.0011(9) -0.0009(9)
C34 0.0446(13) 0.0347(12) 0.0332(12) -0.0007(9) 0.0108(10) 0.0014(10)
C4 0.0281(11) 0.0431(13) 0.0355(12) -0.0016(9) 0.0031(9) -0.0002(9)
C30 0.0420(13) 0.0322(12) 0.0404(13) 0.0069(9) 0.0062(10) -0.0008(10)
C44 0.0404(13) 0.0422(13) 0.0339(12) 0.0097(10) -0.0079(10) -0.0027(10)
C31 0.0322(11) 0.0416(13) 0.0347(12) 0.0038(9) -0.0021(9) 0.0063(9)
C49 0.0356(12) 0.0430(13) 0.0357(12) 0.0041(10) -0.0046(10) -0.0061(10)
C41 0.0502(14) 0.0362(13) 0.0400(13) 0.0068(10) -0.0180(11) -0.0087(11)
C48 0.0632(16) 0.0342(12) 0.0334(12) -0.0026(9) -0.0098(11) 0.0016(11)
C15 0.0661(18) 0.0412(14) 0.0482(15) -0.0100(11) 0.0054(13) -0.0124(13)
C33 0.0591(16) 0.0532(16) 0.0341(13) -0.0089(11) 0.0077(11) 0.0038(13)
C10 0.0276(17) 0.047(2) 0.046(2) -0.0063(19) 0.0027(16) -0.0013(14)
C43 0.0555(16) 0.0551(16) 0.0453(14) 0.0146(12) -0.0163(12) -0.0211(13)
C14 0.0565(16) 0.0604(17) 0.0371(13) -0.0102(12) -0.0052(12) -0.0011(14)
C29 0.0576(17) 0.0512(16) 0.0421(14) 0.0112(12) 0.0022(12) -0.0090(13)
C46 0.0703(19) 0.0413(14) 0.0443(14) 0.0137(11) -0.0176(13) -0.0007(13)
C53 0.0633(18) 0.0458(15) 0.0551(16) -0.0154(13) -0.0096(14) 0.0190(13)
C42 0.072(2) 0.0450(15) 0.0572(17) -0.0139(13) -0.0256(15) 0.0014(14)
C45 0.078(2) 0.0660(19) 0.0338(14) 0.0145(13) 0.0010(13) 0.0085(16)
C50 0.0468(15) 0.0523(16) 0.0657(18) -0.0094(14) -0.0181(14) 0.0087(12)
C52 0.081(2) 0.083(2) 0.0551(18) 0.0030(17) 0.0092(17) 0.049(2)
C51 0.0497(17) 0.076(2) 0.0607(18) 0.0163(16) 0.0012(14) 0.0023(15)
C59 0.081(2) 0.0605(19) 0.063(2) -0.0008(15) 0.0119(17) 0.0058(17)
C60 0.072(2) 0.081(2) 0.0515(18) -0.0021(16) 0.0003(16) 0.0078(18)
C57 0.095(3) 0.069(2) 0.091(3) 0.018(2) -0.025(2) -0.025(2)
C58 0.080(2) 0.064(2) 0.067(2) 0.0078(16) 0.0037(18) 0.0032(18)
C61 0.080(2) 0.082(3) 0.064(2) 0.0035(18) -0.0059(18) -0.012(2)
C11 0.040(2) 0.055(3) 0.149(6) -0.024(3) 0.016(3) 0.008(2)
C12 0.043(2) 0.151(5) 0.065(3) 0.034(3) 0.0273(19) 0.030(3)
C62 0.119(4) 0.107(4) 0.098(3) -0.022(3) -0.042(3) 0.037(3)
C54 0.035(8) 0.088(13) 0.09(2) -0.047(12) 0.016(11) 0.006(8)
C56 0.029(9) 0.070(11) 0.117(19) -0.058(11) 0.004(11) 0.007(7)
C55 0.029(7) 0.096(13) 0.075(13) 0.006(11) 0.007(8) 0.006(7)

loop_
_atom_type_symbol
_atom_type_description
_atom_type_scat_dispersion_real
_atom_type_scat_dispersion_imag
_atom_type_scat_source
C C 0.0033 0.0016 'International Tables Vol C Tables 4.2.6.8 and 6.1.1.4'
H H 0.0000 0.0000 'International Tables Vol C Tables 4.2.6.8 and 6.1.1.4'
K K 0.2009 0.2494 'International Tables Vol C Tables 4.2.6.8 and 6.1.1.4'
Mg Mg 0.0486 0.0363 'International Tables Vol C Tables 4.2.6.8 and 6.1.1.4'
N N 0.0061 0.0033 'International Tables Vol C Tables 4.2.6.8 and 6.1.1.4'
O O 0.0106 0.0060 'International Tables Vol C Tables 4.2.6.8 and 6.1.1.4'

loop_
_geom_angle_atom_site_label_1
_geom_angle_atom_site_label_2
_geom_angle_atom_site_label_3
_geom_angle
_geom_angle_site_symmetry_1
_geom_angle_site_symmetry_3
_geom_angle_publ_flag
C49 K1 C9 78.70(6) 5_666 . ?
C49 K1 C27 78.06(6) 5_666 5_666 ?
C9 K1 C27 94.56(6) . 5_666 ?
C49 K1 C17 91.34(6) 5_666 . ?
C9 K1 C17 73.83(6) . . ?
C27 K1 C17 165.75(6) 5_666 . ?
C49 K1 C28 103.76(6) 5_666 5_666 ?
C9 K1 C28 100.53(6) . 5_666 ?
C27 K1 C28 25.73(5) 5_666 5_666 ?
C17 K1 C28 162.68(6) . 5_666 ?
C49 K1 C16 94.24(6) 5_666 . ?
C9 K1 C16 99.22(6) . . ?
C27 K1 C16 162.61(6) 5_666 . ?
C17 K1 C16 25.49(5) . . ?
C28 K1 C16 155.47(5) 5_666 . ?
C49 K1 N1 110.77(6) 5_666 . ?
C9 K1 N1 65.18(5) . . ?
C27 K1 N1 154.42(5) 5_666 . ?
C17 K1 N1 24.61(5) . . ?
C28 K1 N1 138.16(5) 5_666 . ?
C16 K1 N1 42.96(5) . . ?
C49 K1 N2 66.41(5) 5_666 5_666 ?
C9 K1 N2 111.64(5) . 5_666 ?
C27 K1 N2 24.47(5) 5_666 5_666 ?
C17 K1 N2 154.40(5) . 5_666 ?
C28 K1 N2 42.93(5) 5_666 5_666 ?
C16 K1 N2 138.21(5) . 5_666 ?
N1 K1 N2 176.41(5) . 5_666 ?
C49 K1 O1 111.86(5) 5_666 5_666 ?
C9 K1 O1 124.16(5) . 5_666 ?
C27 K1 O1 41.93(5) 5_666 5_666 ?
C17 K1 O1 152.20(5) . 5_666 ?
C28 K1 O1 24.42(4) 5_666 5_666 ?
C16 K1 O1 132.11(5) . 5_666 ?
N1 K1 O1 137.37(4) . 5_666 ?
N2 K1 O1 45.52(4) 5_666 5_666 ?
C49 K1 O1 117.09(6) 5_666 . ?
C9 K1 O1 110.36(5) . . ?
C27 K1 O1 152.54(5) 5_666 . ?
C17 K1 O1 41.55(5) . . ?
C28 K1 O1 132.26(5) 5_666 . ?
C16 K1 O1 24.30(4) . . ?
N1 K1 O1 45.39(4) . . ?
N2 K1 O1 137.54(4) 5_666 . ?
O1 K1 O1 111.40(3) 5_666 . ?
C49 K1 C7 105.28(6) 5_666 . ?
C9 K1 C7 26.81(5) . . ?
C27 K1 C7 103.29(5) 5_666 . ?
C17 K1 C7 70.08(5) . . ?
C28 K1 C7 97.34(5) 5_666 . ?
C16 K1 C7 93.75(5) . . ?
N1 K1 C7 51.63(5) . . ?
N2 K1 C7 126.28(5) 5_666 . ?
O1 K1 C7 115.33(5) 5_666 . ?
O1 K1 C7 94.80(5) . . ?
C49 K1 C47 25.99(6) 5_666 5_666 ?
C9 K1 C47 103.98(6) . 5_666 ?
C27 K1 C47 70.24(5) 5_666 5_666 ?
C17 K1 C47 104.03(6) . 5_666 ?
C28 K1 C47 93.20(5) 5_666 5_666 ?
C16 K1 C47 96.00(5) . 5_666 ?
N1 K1 C47 127.78(5) . 5_666 ?
N2 K1 C47 50.52(5) 5_666 5_666 ?
O1 K1 C47 92.40(5) 5_666 5_666 ?
O1 K1 C47 112.61(5) . 5_666 ?
C7 K1 C47 130.78(5) . 5_666 ?
C49 K1 H 173.0(10) 5_666 . ?
C9 K1 H 100.8(10) . . ?
C27 K1 H 108.9(10) 5_666 . ?
C17 K1 H 81.9(10) . . ?
C28 K1 H 83.2(10) 5_666 . ?
C16 K1 H 78.9(10) . . ?
N1 K1 H 63.2(10) . . ?
N2 K1 H 119.8(10) 5_666 . ?
O1 K1 H 74.3(10) 5_666 . ?
O1 K1 H 56.4(10) . . ?
C7 K1 H 74.0(10) . . ?
C47 K1 H 155.2(10) 5_666 . ?
O2 Mg1 O1 160.43(7) . . ?
O2 Mg1 N2 97.02(7) . . ?
O1 Mg1 N2 75.23(6) . . ?
O2 Mg1 N1 102.30(7) . . ?
O1 Mg1 N1 74.63(7) . . ?
N2 Mg1 N1 139.13(8) . . ?
O2 Mg1 K1 126.87(6) . 5_666 ?
O1 Mg1 K1 66.82(5) . 5_666 ?
N2 Mg1 K1 65.66(5) . 5_666 ?
N1 Mg1 K1 123.99(5) . 5_666 ?
O2 Mg1 K1 130.05(5) . . ?
O1 Mg1 K1 66.69(4) . . ?
N2 Mg1 K1 125.24(6) . . ?
N1 Mg1 K1 64.26(5) . . ?
K1 Mg1 K1 63.874(19) 5_666 . ?
O2 Mg1 H 105.0(14) . . ?
O1 Mg1 H 94.4(14) . . ?
N2 Mg1 H 105.3(14) . . ?
N1 Mg1 H 103.9(14) . . ?
K1 Mg1 H 44.0(14) 5_666 . ?
K1 Mg1 H 44.0(14) . . ?
C16 O1 C28 118.73(16) . . ?
C16 O1 Mg1 120.13(12) . . ?
C28 O1 Mg1 119.21(12) . . ?
C16 O1 K1 133.27(12) . 5_666 ?
C28 O1 K1 73.04(10) . 5_666 ?
Mg1 O1 K1 78.04(5) . 5_666 ?
C16 O1 K1 73.65(10) . . ?
C28 O1 K1 132.89(12) . . ?
Mg1 O1 K1 78.33(5) . . ?
K1 O1 K1 68.60(3) 5_666 . ?
C53 O2 C50 106.97(19) . . ?
C53 O2 Mg1 127.85(15) . . ?
C50 O2 Mg1 124.41(15) . . ?
C17 N1 C1 117.71(17) . . ?
C17 N1 Mg1 116.51(14) . . ?
C1 N1 Mg1 124.70(13) . . ?
C17 N1 K1 74.29(11) . . ?
C1 N1 K1 124.78(12) . . ?
Mg1 N1 K1 79.93(6) . . ?
C27 N2 C35 117.20(17) . . ?
C27 N2 Mg1 115.55(13) . . ?
C35 N2 Mg1 127.00(14) . . ?
C27 N2 K1 71.29(11) . 5_666 ?
C35 N2 K1 123.30(13) . 5_666 ?
Mg1 N2 K1 78.56(6) . 5_666 ?
C2 C7 C9 109.35(18) . . ?
C2 C7 C8 114.71(18) . . ?
C9 C7 C8 109.07(18) . . ?
C2 C7 K1 118.80(13) . . ?
C9 C7 K1 66.02(11) . . ?
C8 C7 K1 124.45(13) . . ?
C2 C7 H7 107.8 . . ?
C9 C7 H7 107.8 . . ?
C8 C7 H7 107.8 . . ?
K1 C7 H7 41.9 . . ?
C23 C28 O1 121.90(18) . . ?
C23 C28 C27 126.41(19) . . ?
O1 C28 C27 111.68(18) . . ?
C23 C28 K1 111.93(13) . 5_666 ?
O1 C28 K1 82.54(11) . 5_666 ?
C27 C28 K1 74.12(11) . 5_666 ?
N2 C27 C26 128.10(19) . . ?
N2 C27 C28 117.48(18) . . ?
C26 C27 C28 114.39(19) . . ?
N2 C27 K1 84.25(12) . 5_666 ?
C26 C27 K1 103.03(13) . 5_666 ?
C28 C27 K1 80.15(12) . 5_666 ?
C36 C35 C40 117.91(19) . . ?
C36 C35 N2 121.69(19) . . ?
C40 C35 N2 120.24(18) . . ?
C28 C23 C24 116.01(19) . . ?
C28 C23 C22 121.33(18) . . ?
C24 C23 C22 122.64(19) . . ?
N1 C17 C18 128.3(2) . . ?
N1 C17 C16 117.02(18) . . ?
C18 C17 C16 114.70(19) . . ?
N1 C17 K1 81.10(11) . . ?
C18 C17 K1 108.45(13) . . ?
C16 C17 K1 79.67(12) . . ?
C25 C26 C27 121.4(2) . . ?
C25 C26 H26 119.3 . . ?
C27 C26 H26 119.3 . . ?
C21 C16 O1 122.24(18) . . ?
C21 C16 C17 126.30(19) . . ?
O1 C16 C17 111.41(18) . . ?
C21 C16 K1 112.79(13) . . ?
O1 C16 K1 82.05(11) . . ?
C17 C16 K1 74.84(12) . . ?
C16 C21 C20 115.99(19) . . ?
C16 C21 C22 121.11(18) . . ?
C20 C21 C22 122.88(19) . . ?
C32 C22 C23 109.96(17) . . ?
C32 C22 C31 108.68(19) . . ?
C23 C22 C31 109.12(18) . . ?
C32 C22 C21 109.36(18) . . ?
C23 C22 C21 110.27(17) . . ?
C31 C22 C21 109.43(17) . . ?
C24 C25 C26 120.72(19) . . ?
C24 C25 C34 119.5(2) . . ?
C26 C25 C34 119.7(2) . . ?
C19 C18 C17 121.4(2) . . ?
C19 C18 H18 119.3 . . ?
C17 C18 H18 119.3 . . ?
C5 C6 C1 119.4(2) . . ?
C5 C6 C13 118.3(2) . . ?
C1 C6 C13 122.28(19) . . ?
C38 C39 C40 122.5(2) . . ?
C38 C39 H39 118.7 . . ?
C40 C39 H39 118.7 . . ?
C39 C40 C35 119.9(2) . . ?
C39 C40 C47 119.66(19) . . ?
C35 C40 C47 120.27(18) . . ?
C39 C38 C37 116.9(2) . . ?
C39 C38 C44 123.7(2) . . ?
C37 C38 C44 119.4(2) . . ?
C6 C1 C2 118.38(19) . . ?
C6 C1 N1 121.42(18) . . ?
C2 C1 N1 119.96(19) . . ?
C3 C2 C1 119.7(2) . . ?
C3 C2 C7 120.49(19) . . ?
C1 C2 C7 119.73(19) . . ?
C19 C20 C21 121.1(2) . . ?
C19 C20 H20 119.5 . . ?
C21 C20 H20 119.5 . . ?
C37 C36 C35 119.6(2) . . ?
C37 C36 C41 117.6(2) . . ?
C35 C36 C41 122.76(19) . . ?
C38 C37 C36 123.1(2) . . ?
C38 C37 H37 118.5 . . ?
C36 C37 H37 118.5 . . ?
C25 C24 C23 120.8(2) . . ?
C25 C24 H24 119.6 . . ?
C23 C24 H24 119.6 . . ?
C4 C5 C6 122.7(2) . . ?
C4 C5 H5 118.6 . . ?
C6 C5 H5 118.6 . . ?
C7 C9 K1 87.17(12) . . ?
C7 C9 H9A 109.5 . . ?
K1 C9 H9A 60.2 . . ?
C7 C9 H9B 109.5 . . ?
K1 C9 H9B 65.8 . . ?
H9A C9 H9B 109.5 . . ?
C7 C9 H9C 109.5 . . ?
K1 C9 H9C 163.1 . . ?
H9A C9 H9C 109.5 . . ?
H9B C9 H9C 109.5 . . ?
C40 C47 C48 114.33(19) . . ?
C40 C47 C49 109.19(18) . . ?
C48 C47 C49 109.2(2) . . ?
C40 C47 K1 115.42(13) . 5_666 ?
C48 C47 K1 129.36(14) . 5_666 ?
C49 C47 K1 61.77(12) . 5_666 ?
C40 C47 H47 108.0 . . ?
C48 C47 H47 108.0 . . ?
C49 C47 H47 108.0 . . ?
K1 C47 H47 46.8 5_666 . ?
C20 C19 C18 120.5(2) . . ?
C20 C19 C30 120.6(2) . . ?
C18 C19 C30 118.9(2) . . ?
C15 C13 C6 111.5(2) . . ?
C15 C13 C14 110.5(2) . . ?
C6 C13 C14 111.1(2) . . ?
C15 C13 H13 107.8 . . ?
C6 C13 H13 107.8 . . ?
C14 C13 H13 107.8 . . ?
C22 C32 H32A 109.5 . . ?
C22 C32 H32B 109.5 . . ?
H32A C32 H32B 109.5 . . ?
C22 C32 H32C 109.5 . . ?
H32A C32 H32C 109.5 . . ?
H32B C32 H32C 109.5 . . ?
C2 C3 C4 122.4(2) . . ?
C2 C3 H3 118.8 . . ?
C4 C3 H3 118.8 . . ?
C7 C8 H8A 109.5 . . ?
C7 C8 H8B 109.5 . . ?
H8A C8 H8B 109.5 . . ?
C7 C8 H8C 109.5 . . ?
H8A C8 H8C 109.5 . . ?
H8B C8 H8C 109.5 . . ?
C25 C34 C33 113.4(2) . . ?
C25 C34 H34A 108.9 . . ?
C33 C34 H34A 108.9 . . ?
C25 C34 H34B 108.9 . . ?
C33 C34 H34B 108.9 . . ?
H34A C34 H34B 107.7 . . ?
C5 C4 C3 117.2(2) . . ?
C5 C4 C54 121.0(5) . . ?
C3 C4 C54 121.5(6) . . ?
C5 C4 C10 121.3(2) . . ?
C3 C4 C10 121.4(2) . . ?
C29 C30 C19 114.0(2) . . ?
C29 C30 H30A 108.8 . . ?
C19 C30 H30A 108.8 . . ?
C29 C30 H30B 108.8 . . ?
C19 C30 H30B 108.8 . . ?
H30A C30 H30B 107.7 . . ?
C46 C44 C45 110.6(2) . . ?
C46 C44 C38 113.8(2) . . ?
C45 C44 C38 110.5(2) . . ?
C46 C44 H44 107.2 . . ?
C45 C44 H44 107.2 . . ?
C38 C44 H44 107.2 . . ?
C22 C31 H31A 109.5 . . ?
C22 C31 H31B 109.5 . . ?
H31A C31 H31B 109.5 . . ?
C22 C31 H31C 109.5 . . ?
H31A C31 H31C 109.5 . . ?
H31B C31 H31C 109.5 . . ?
C47 C49 K1 92.24(13) . 5_666 ?
C47 C49 H49A 109.5 . . ?
K1 C49 H49A 158.1 5_666 . ?
C47 C49 H49B 109.5 . . ?
K1 C49 H49B 63.5 5_666 . ?
H49A C49 H49B 109.5 . . ?
C47 C49 H49C 109.5 . . ?
K1 C49 H49C 58.6 5_666 . ?
H49A C49 H49C 109.5 . . ?
H49B C49 H49C 109.5 . . ?
C42 C41 C43 109.2(2) . . ?
C42 C41 C36 110.9(2) . . ?
C43 C41 C36 111.6(2) . . ?
C42 C41 H41 108.3 . . ?
C43 C41 H41 108.3 . . ?
C36 C41 H41 108.3 . . ?
C47 C48 H48A 109.5 . . ?
C47 C48 H48B 109.5 . . ?
H48A C48 H48B 109.5 . . ?
C47 C48 H48C 109.5 . . ?
H48A C48 H48C 109.5 . . ?
H48B C48 H48C 109.5 . . ?
C13 C15 H15A 109.5 . . ?
C13 C15 H15B 109.5 . . ?
H15A C15 H15B 109.5 . . ?
C13 C15 H15C 109.5 . . ?
H15A C15 H15C 109.5 . . ?
H15B C15 H15C 109.5 . . ?
C34 C33 H33A 109.5 . . ?
C34 C33 H33B 109.5 . . ?
H33A C33 H33B 109.5 . . ?
C34 C33 H33C 109.5 . . ?
H33A C33 H33C 109.5 . . ?
H33B C33 H33C 109.5 . . ?
C12 C10 C4 111.0(3) . . ?
C12 C10 C11 106.9(5) . . ?
C4 C10 C11 113.8(3) . . ?
C12 C10 H10 108.3 . . ?
C4 C10 H10 108.3 . . ?
C11 C10 H10 108.3 . . ?
C41 C43 H43A 109.5 . . ?
C41 C43 H43B 109.5 . . ?
H43A C43 H43B 109.5 . . ?
C41 C43 H43C 109.5 . . ?
H43A C43 H43C 109.5 . . ?
H43B C43 H43C 109.5 . . ?
C13 C14 H14A 109.5 . . ?
C13 C14 H14B 109.5 . . ?
H14A C14 H14B 109.5 . . ?
C13 C14 H14C 109.5 . . ?
H14A C14 H14C 109.5 . . ?
H14B C14 H14C 109.5 . . ?
C30 C29 H29A 109.5 . . ?
C30 C29 H29B 109.5 . . ?
H29A C29 H29B 109.5 . . ?
C30 C29 H29C 109.5 . . ?
H29A C29 H29C 109.5 . . ?
H29B C29 H29C 109.5 . . ?
C44 C46 H46A 109.5 . . ?
C44 C46 H46B 109.5 . . ?
H46A C46 H46B 109.5 . . ?
C44 C46 H46C 109.5 . . ?
H46A C46 H46C 109.5 . . ?
H46B C46 H46C 109.5 . . ?
O2 C53 C52 103.5(2) . . ?
O2 C53 H53A 111.1 . . ?
C52 C53 H53A 111.1 . . ?
O2 C53 H53B 111.1 . . ?
C52 C53 H53B 111.1 . . ?
H53A C53 H53B 109.0 . . ?
C41 C42 H42A 109.5 . . ?
C41 C42 H42B 109.5 . . ?
H42A C42 H42B 109.5 . . ?
C41 C42 H42C 109.5 . . ?
H42A C42 H42C 109.5 . . ?
H42B C42 H42C 109.5 . . ?
C44 C45 H45A 109.5 . . ?
C44 C45 H45B 109.5 . . ?
H45A C45 H45B 109.5 . . ?
C44 C45 H45C 109.5 . . ?
H45A C45 H45C 109.5 . . ?
H45B C45 H45C 109.5 . . ?
O2 C50 C51 103.6(2) . . ?
O2 C50 H50A 111.0 . . ?
C51 C50 H50A 111.0 . . ?
O2 C50 H50B 111.0 . . ?
C51 C50 H50B 111.0 . . ?
H50A C50 H50B 109.0 . . ?
C51 C52 C53 105.6(2) . . ?
C51 C52 H52A 110.6 . . ?
C53 C52 H52A 110.6 . . ?
C51 C52 H52B 110.6 . . ?
C53 C52 H52B 110.6 . . ?
H52A C52 H52B 108.7 . . ?
C50 C51 C52 103.7(3) . . ?
C50 C51 H51A 111.0 . . ?
C52 C51 H51A 111.0 . . ?
C50 C51 H51B 111.0 . . ?
C52 C51 H51B 111.0 . . ?
H51A C51 H51B 109.0 . . ?
C58 C59 C60 114.4(3) . . ?
C58 C59 H59A 108.6 . . ?
C60 C59 H59A 108.6 . . ?
C58 C59 H59B 108.6 . . ?
C60 C59 H59B 108.6 . . ?
H59A C59 H59B 107.6 . . ?
C61 C60 C59 116.4(3) . . ?
C61 C60 H60A 108.2 . . ?
C59 C60 H60A 108.2 . . ?
C61 C60 H60B 108.2 . . ?
C59 C60 H60B 108.2 . . ?
H60A C60 H60B 107.4 . . ?
C58 C57 H57A 109.5 . . ?
C58 C57 H57B 109.5 . . ?
H57A C57 H57B 109.5 . . ?
C58 C57 H57C 109.5 . . ?
H57A C57 H57C 109.5 . . ?
H57B C57 H57C 109.5 . . ?
C57 C58 C59 112.7(3) . . ?
C57 C58 H58A 109.0 . . ?
C59 C58 H58A 109.0 . . ?
C57 C58 H58B 109.0 . . ?
C59 C58 H58B 109.0 . . ?
H58A C58 H58B 107.8 . . ?
C62 C61 C60 112.2(4) . . ?
C62 C61 H61A 109.2 . . ?
C60 C61 H61A 109.2 . . ?
C62 C61 H61B 109.2 . . ?
C60 C61 H61B 109.2 . . ?
H61A C61 H61B 107.9 . . ?
C10 C11 H11A 109.5 . . ?
C10 C11 H11B 109.5 . . ?
H11A C11 H11B 109.5 . . ?
C10 C11 H11C 109.5 . . ?
H11A C11 H11C 109.5 . . ?
H11B C11 H11C 109.5 . . ?
C10 C12 H12A 109.5 . . ?
C10 C12 H12B 109.5 . . ?
H12A C12 H12B 109.5 . . ?
C10 C12 H12C 109.5 . . ?
H12A C12 H12C 109.5 . . ?
H12B C12 H12C 109.5 . . ?
C61 C62 H62A 109.5 . . ?
C61 C62 H62B 109.5 . . ?
H62A C62 H62B 109.5 . . ?
C61 C62 H62C 109.5 . . ?
H62A C62 H62C 109.5 . . ?
H62B C62 H62C 109.5 . . ?
C4 C54 C55 114.0(10) . . ?
C4 C54 C56 99.0(15) . . ?
C55 C54 C56 123.3(18) . . ?
C4 C54 H54 106.4 . . ?
C55 C54 H54 106.4 . . ?
C56 C54 H54 106.4 . . ?
C54 C56 H56A 109.5 . . ?
C54 C56 H56B 109.5 . . ?
H56A C56 H56B 109.5 . . ?
C54 C56 H56C 109.5 . . ?
H56A C56 H56C 109.5 . . ?
H56B C56 H56C 109.5 . . ?
C54 C55 H55A 109.5 . . ?
C54 C55 H55B 109.5 . . ?
H55A C55 H55B 109.5 . . ?
C54 C55 H55C 109.5 . . ?
H55A C55 H55C 109.5 . . ?
H55B C55 H55C 109.5 . . ?

loop_
_geom_bond_atom_site_label_1
_geom_bond_atom_site_label_2
_geom_bond_distance
_geom_bond_site_symmetry_2
_geom_bond_publ_flag
K1 C49 3.082(3) 5_666 ?
K1 C9 3.106(2) . ?
K1 C27 3.141(2) 5_666 ?
K1 C17 3.180(2) . ?
K1 C28 3.217(2) 5_666 ?
K1 C16 3.241(2) . ?
K1 N1 3.2637(19) . ?
K1 N2 3.2995(19) 5_666 ?
K1 O1 3.3353(17) 5_666 ?
K1 O1 3.3454(16) . ?
K1 C7 3.395(2) . ?
K1 C47 3.496(2) 5_666 ?
K1 H 2.59(4) . ?
Mg1 O2 2.0432(17) . ?
Mg1 O1 2.0885(16) . ?
Mg1 N2 2.1175(19) . ?
Mg1 N1 2.1200(19) . ?
Mg1 H 1.83(4) . ?
O1 C16 1.390(2) . ?
O1 C28 1.391(2) . ?
O2 C53 1.426(3) . ?
O2 C50 1.451(3) . ?
N1 C17 1.376(3) . ?
N1 C1 1.428(3) . ?
N2 C27 1.373(3) . ?
N2 C35 1.422(3) . ?
C7 C2 1.523(3) . ?
C7 C9 1.533(3) . ?
C7 C8 1.538(3) . ?
C7 H7 1.0000 . ?
C28 C23 1.380(3) . ?
C28 C27 1.418(3) . ?
C27 C26 1.406(3) . ?
C35 C36 1.415(3) . ?
C35 C40 1.417(3) . ?
C23 C24 1.405(3) . ?
C23 C22 1.537(3) . ?
C17 C18 1.405(3) . ?
C17 C16 1.418(3) . ?
C26 C25 1.400(3) . ?
C26 H26 0.9500 . ?
C16 C21 1.375(3) . ?
C21 C20 1.409(3) . ?
C21 C22 1.542(3) . ?
C22 C32 1.536(3) . ?
C22 C31 1.542(3) . ?
C25 C24 1.389(3) . ?
C25 C34 1.519(3) . ?
C18 C19 1.399(3) . ?
C18 H18 0.9500 . ?
C6 C5 1.396(3) . ?
C6 C1 1.409(3) . ?
C6 C13 1.526(3) . ?
C39 C38 1.385(3) . ?
C39 C40 1.398(3) . ?
C39 H39 0.9500 . ?
C40 C47 1.519(3) . ?
C38 C37 1.389(3) . ?
C38 C44 1.525(3) . ?
C1 C2 1.420(3) . ?
C2 C3 1.389(3) . ?
C20 C19 1.387(3) . ?
C20 H20 0.9500 . ?
C36 C37 1.392(3) . ?
C36 C41 1.530(3) . ?
C37 H37 0.9500 . ?
C24 H24 0.9500 . ?
C5 C4 1.389(3) . ?
C5 H5 0.9500 . ?
C9 H9A 0.9800 . ?
C9 H9B 0.9800 . ?
C9 H9C 0.9800 . ?
C47 C48 1.527(3) . ?
C47 C49 1.533(3) . ?
C47 H47 1.0000 . ?
C19 C30 1.518(3) . ?
C13 C15 1.520(4) . ?
C13 C14 1.530(4) . ?
C13 H13 1.0000 . ?
C32 H32A 0.9800 . ?
C32 H32B 0.9800 . ?
C32 H32C 0.9800 . ?
C3 C4 1.390(3) . ?
C3 H3 0.9500 . ?
C8 H8A 0.9800 . ?
C8 H8B 0.9800 . ?
C8 H8C 0.9800 . ?
C34 C33 1.523(4) . ?
C34 H34A 0.9900 . ?
C34 H34B 0.9900 . ?
C4 C54 1.516(7) . ?
C4 C10 1.518(4) . ?
C30 C29 1.512(4) . ?
C30 H30A 0.9900 . ?
C30 H30B 0.9900 . ?
C44 C46 1.516(4) . ?
C44 C45 1.525(4) . ?
C44 H44 1.0000 . ?
C31 H31A 0.9800 . ?
C31 H31B 0.9800 . ?
C31 H31C 0.9800 . ?
C49 H49A 0.9800 . ?
C49 H49B 0.9800 . ?
C49 H49C 0.9800 . ?
C41 C42 1.527(4) . ?
C41 C43 1.530(4) . ?
C41 H41 1.0000 . ?
C48 H48A 0.9800 . ?
C48 H48B 0.9800 . ?
C48 H48C 0.9800 . ?
C15 H15A 0.9800 . ?
C15 H15B 0.9800 . ?
C15 H15C 0.9800 . ?
C33 H33A 0.9800 . ?
C33 H33B 0.9800 . ?
C33 H33C 0.9800 . ?
C10 C12 1.510(5) . ?
C10 C11 1.522(5) . ?
C10 H10 1.0000 . ?
C43 H43A 0.9800 . ?
C43 H43B 0.9800 . ?
C43 H43C 0.9800 . ?
C14 H14A 0.9800 . ?
C14 H14B 0.9800 . ?
C14 H14C 0.9800 . ?
C29 H29A 0.9800 . ?
C29 H29B 0.9800 . ?
C29 H29C 0.9800 . ?
C46 H46A 0.9800 . ?
C46 H46B 0.9800 . ?
C46 H46C 0.9800 . ?
C53 C52 1.566(5) . ?
C53 H53A 0.9900 . ?
C53 H53B 0.9900 . ?
C42 H42A 0.9800 . ?
C42 H42B 0.9800 . ?
C42 H42C 0.9800 . ?
C45 H45A 0.9800 . ?
C45 H45B 0.9800 . ?
C45 H45C 0.9800 . ?
C50 C51 1.480(4) . ?
C50 H50A 0.9900 . ?
C50 H50B 0.9900 . ?
C52 C51 1.488(5) . ?
C52 H52A 0.9900 . ?
C52 H52B 0.9900 . ?
C51 H51A 0.9900 . ?
C51 H51B 0.9900 . ?
C59 C58 1.514(5) . ?
C59 C60 1.534(5) . ?
C59 H59A 0.9900 . ?
C59 H59B 0.9900 . ?
C60 C61 1.498(5) . ?
C60 H60A 0.9900 . ?
C60 H60B 0.9900 . ?
C57 C58 1.494(5) . ?
C57 H57A 0.9800 . ?
C57 H57B 0.9800 . ?
C57 H57C 0.9800 . ?
C58 H58A 0.9900 . ?
C58 H58B 0.9900 . ?
C61 C62 1.477(6) . ?
C61 H61A 0.9900 . ?
C61 H61B 0.9900 . ?
C11 H11A 0.9800 . ?
C11 H11B 0.9800 . ?
C11 H11C 0.9800 . ?
C12 H12A 0.9800 . ?
C12 H12B 0.9800 . ?
C12 H12C 0.9800 . ?
C62 H62A 0.9800 . ?
C62 H62B 0.9800 . ?
C62 H62C 0.9800 . ?
C54 C55 1.552(10) . ?
C54 C56 1.557(10) . ?
C54 H54 1.0000 . ?
C56 H56A 0.9800 . ?
C56 H56B 0.9800 . ?
C56 H56C 0.9800 . ?
C55 H55A 0.9800 . ?
C55 H55B 0.9800 . ?
C55 H55C 0.9800 . ?

loop_
_geom_torsion_atom_site_label_1
_geom_torsion_atom_site_label_2
_geom_torsion_atom_site_label_3
_geom_torsion_atom_site_label_4
_geom_torsion
_geom_torsion_site_symmetry_1
_geom_torsion_site_symmetry_2
_geom_torsion_site_symmetry_3
_geom_torsion_site_symmetry_4
_geom_torsion_publ_flag
C16 O1 C28 C23 19.3(3) . . . . ?
Mg1 O1 C28 C23 -176.48(15) . . . . ?
K1 O1 C28 C23 -111.24(19) 5_666 . . . ?
K1 O1 C28 C23 -74.8(2) . . . . ?
C16 O1 C28 C27 -159.88(17) . . . . ?
Mg1 O1 C28 C27 4.3(2) . . . . ?
K1 O1 C28 C27 69.57(15) 5_666 . . . ?
K1 O1 C28 C27 106.05(17) . . . . ?
C16 O1 C28 K1 130.55(15) . . . 5_666 ?
Mg1 O1 C28 K1 -65.24(11) . . . 5_666 ?
K1 O1 C28 K1 36.48(14) . . . 5_666 ?
C35 N2 C27 C26 -16.5(3) . . . . ?
Mg1 N2 C27 C26 168.85(17) . . . . ?
K1 N2 C27 C26 102.1(2) 5_666 . . . ?
C35 N2 C27 C28 165.72(18) . . . . ?
Mg1 N2 C27 C28 -9.0(2) . . . . ?
K1 N2 C27 C28 -75.75(16) 5_666 . . . ?
C35 N2 C27 K1 -118.53(16) . . . 5_666 ?
Mg1 N2 C27 K1 66.79(11) . . . 5_666 ?
C23 C28 C27 N2 -176.0(2) . . . . ?
O1 C28 C27 N2 3.2(3) . . . . ?
K1 C28 C27 N2 78.17(16) 5_666 . . . ?
C23 C28 C27 C26 5.9(3) . . . . ?
O1 C28 C27 C26 -174.95(17) . . . . ?
K1 C28 C27 C26 -99.93(17) 5_666 . . . ?
C23 C28 C27 K1 105.8(2) . . . 5_666 ?
O1 C28 C27 K1 -75.02(15) . . . 5_666 ?
C27 N2 C35 C36 -66.1(3) . . . . ?
Mg1 N2 C35 C36 107.9(2) . . . . ?
K1 N2 C35 C36 -150.70(16) 5_666 . . . ?
C27 N2 C35 C40 118.5(2) . . . . ?
Mg1 N2 C35 C40 -67.5(2) . . . . ?
K1 N2 C35 C40 33.9(2) 5_666 . . . ?
O1 C28 C23 C24 176.32(18) . . . . ?
C27 C28 C23 C24 -4.6(3) . . . . ?
K1 C28 C23 C24 81.41(19) 5_666 . . . ?
O1 C28 C23 C22 -2.2(3) . . . . ?
C27 C28 C23 C22 176.84(19) . . . . ?
K1 C28 C23 C22 -97.15(19) 5_666 . . . ?
C1 N1 C17 C18 14.9(3) . . . . ?
Mg1 N1 C17 C18 -176.45(18) . . . . ?
K1 N1 C17 C18 -106.5(2) . . . . ?
C1 N1 C17 C16 -165.04(18) . . . . ?
Mg1 N1 C17 C16 3.6(2) . . . . ?
K1 N1 C17 C16 73.52(17) . . . . ?
C1 N1 C17 K1 121.43(16) . . . . ?
Mg1 N1 C17 K1 -69.93(11) . . . . ?
N2 C27 C26 C25 179.4(2) . . . . ?
C28 C27 C26 C25 -2.7(3) . . . . ?
K1 C27 C26 C25 -87.7(2) 5_666 . . . ?
C28 O1 C16 C21 -18.4(3) . . . . ?
Mg1 O1 C16 C21 177.52(15) . . . . ?
K1 O1 C16 C21 75.0(2) 5_666 . . . ?
K1 O1 C16 C21 112.0(2) . . . . ?
C28 O1 C16 C17 159.38(17) . . . . ?
Mg1 O1 C16 C17 -4.7(2) . . . . ?
K1 O1 C16 C17 -107.24(18) 5_666 . . . ?
K1 O1 C16 C17 -70.23(15) . . . . ?
C28 O1 C16 K1 -130.39(15) . . . . ?
Mg1 O1 C16 K1 65.54(11) . . . . ?
K1 O1 C16 K1 -37.01(13) 5_666 . . . ?
N1 C17 C16 C21 178.2(2) . . . . ?
C18 C17 C16 C21 -1.7(3) . . . . ?
K1 C17 C16 C21 -107.4(2) . . . . ?
N1 C17 C16 O1 0.6(3) . . . . ?
C18 C17 C16 O1 -179.40(17) . . . . ?
K1 C17 C16 O1 74.93(14) . . . . ?
N1 C17 C16 K1 -74.37(16) . . . . ?
C18 C17 C16 K1 105.67(17) . . . . ?
O1 C16 C21 C20 179.05(18) . . . . ?
C17 C16 C21 C20 1.6(3) . . . . ?
K1 C16 C21 C20 -85.9(2) . . . . ?
O1 C16 C21 C22 0.5(3) . . . . ?
C17 C16 C21 C22 -176.99(19) . . . . ?
K1 C16 C21 C22 95.49(19) . . . . ?
C28 C23 C22 C32 -134.6(2) . . . . ?
C24 C23 C22 C32 47.0(3) . . . . ?
C28 C23 C22 C31 106.3(2) . . . . ?
C24 C23 C22 C31 -72.1(2) . . . . ?
C28 C23 C22 C21 -13.9(3) . . . . ?
C24 C23 C22 C21 167.64(19) . . . . ?
C16 C21 C22 C32 135.8(2) . . . . ?
C20 C21 C22 C32 -42.7(3) . . . . ?
C16 C21 C22 C23 14.8(3) . . . . ?
C20 C21 C22 C23 -163.72(19) . . . . ?
C16 C21 C22 C31 -105.3(2) . . . . ?
C20 C21 C22 C31 76.2(3) . . . . ?
C27 C26 C25 C24 -1.2(3) . . . . ?
C27 C26 C25 C34 179.8(2) . . . . ?
N1 C17 C18 C19 -178.6(2) . . . . ?
C16 C17 C18 C19 1.3(3) . . . . ?
K1 C17 C18 C19 88.2(2) . . . . ?
C38 C39 C40 C35 0.2(3) . . . . ?
C38 C39 C40 C47 -175.7(2) . . . . ?
C36 C35 C40 C39 0.8(3) . . . . ?
N2 C35 C40 C39 176.34(19) . . . . ?
C36 C35 C40 C47 176.61(19) . . . . ?
N2 C35 C40 C47 -7.8(3) . . . . ?
C40 C39 C38 C37 -0.7(3) . . . . ?
C40 C39 C38 C44 177.3(2) . . . . ?
C5 C6 C1 C2 -2.8(3) . . . . ?
C13 C6 C1 C2 179.7(2) . . . . ?
C5 C6 C1 N1 171.5(2) . . . . ?
C13 C6 C1 N1 -6.0(3) . . . . ?
C17 N1 C1 C6 69.1(3) . . . . ?
Mg1 N1 C1 C6 -98.6(2) . . . . ?
K1 N1 C1 C6 158.62(15) . . . . ?
C17 N1 C1 C2 -116.7(2) . . . . ?
Mg1 N1 C1 C2 75.7(2) . . . . ?
K1 N1 C1 C2 -27.2(2) . . . . ?
C6 C1 C2 C3 3.5(3) . . . . ?
N1 C1 C2 C3 -170.90(19) . . . . ?
C6 C1 C2 C7 -173.77(19) . . . . ?
N1 C1 C2 C7 11.8(3) . . . . ?
C9 C7 C2 C3 -97.5(2) . . . . ?
C8 C7 C2 C3 25.4(3) . . . . ?
K1 C7 C2 C3 -170.12(16) . . . . ?
C9 C7 C2 C1 79.7(2) . . . . ?
C8 C7 C2 C1 -157.4(2) . . . . ?
K1 C7 C2 C1 7.1(2) . . . . ?
C16 C21 C20 C19 -1.1(3) . . . . ?
C22 C21 C20 C19 177.5(2) . . . . ?
C40 C35 C36 C37 -1.2(3) . . . . ?
N2 C35 C36 C37 -176.7(2) . . . . ?
C40 C35 C36 C41 178.1(2) . . . . ?
N2 C35 C36 C41 2.6(3) . . . . ?
C39 C38 C37 C36 0.3(4) . . . . ?
C44 C38 C37 C36 -177.8(2) . . . . ?
C35 C36 C37 C38 0.6(4) . . . . ?
C41 C36 C37 C38 -178.7(2) . . . . ?
C26 C25 C24 C23 2.7(3) . . . . ?
C34 C25 C24 C23 -178.3(2) . . . . ?
C28 C23 C24 C25 0.1(3) . . . . ?
C22 C23 C24 C25 178.6(2) . . . . ?
C1 C6 C5 C4 -0.2(3) . . . . ?
C13 C6 C5 C4 177.4(2) . . . . ?
C2 C7 C9 K1 -113.75(15) . . . . ?
C8 C7 C9 K1 120.09(15) . . . . ?
C39 C40 C47 C48 -32.1(3) . . . . ?
C35 C40 C47 C48 152.0(2) . . . . ?
C39 C40 C47 C49 90.5(2) . . . . ?
C35 C40 C47 C49 -85.3(2) . . . . ?
C39 C40 C47 K1 157.63(16) . . . 5_666 ?
C35 C40 C47 K1 -18.2(2) . . . 5_666 ?
C21 C20 C19 C18 0.9(3) . . . . ?
C21 C20 C19 C30 -178.3(2) . . . . ?
C17 C18 C19 C20 -1.0(3) . . . . ?
C17 C18 C19 C30 178.2(2) . . . . ?
C5 C6 C13 C15 61.2(3) . . . . ?
C1 C6 C13 C15 -121.2(2) . . . . ?
C5 C6 C13 C14 -62.5(3) . . . . ?
C1 C6 C13 C14 115.0(2) . . . . ?
C1 C2 C3 C4 -1.2(3) . . . . ?
C7 C2 C3 C4 176.0(2) . . . . ?
C24 C25 C34 C33 -76.5(3) . . . . ?
C26 C25 C34 C33 102.5(3) . . . . ?
C6 C5 C4 C3 2.5(4) . . . . ?
C6 C5 C4 C54 176.0(13) . . . . ?
C6 C5 C4 C10 -175.7(3) . . . . ?
C2 C3 C4 C5 -1.8(4) . . . . ?
C2 C3 C4 C54 -175.2(13) . . . . ?
C2 C3 C4 C10 176.5(3) . . . . ?
C20 C19 C30 C29 -93.2(3) . . . . ?
C18 C19 C30 C29 87.6(3) . . . . ?
C39 C38 C44 C46 18.3(3) . . . . ?
C37 C38 C44 C46 -163.8(2) . . . . ?
C39 C38 C44 C45 -106.9(3) . . . . ?
C37 C38 C44 C45 71.0(3) . . . . ?
C40 C47 C49 K1 109.21(15) . . . 5_666 ?
C48 C47 C49 K1 -125.12(15) . . . 5_666 ?
C37 C36 C41 C42 -63.6(3) . . . . ?
C35 C36 C41 C42 117.1(2) . . . . ?
C37 C36 C41 C43 58.5(3) . . . . ?
C35 C36 C41 C43 -120.8(2) . . . . ?
C5 C4 C10 C12 -101.7(4) . . . . ?
C3 C4 C10 C12 80.1(4) . . . . ?
C5 C4 C10 C11 137.7(5) . . . . ?
C3 C4 C10 C11 -40.5(6) . . . . ?
C50 O2 C53 C52 -28.8(3) . . . . ?
Mg1 O2 C53 C52 141.4(2) . . . . ?
C53 O2 C50 C51 42.0(3) . . . . ?
Mg1 O2 C50 C51 -128.7(2) . . . . ?
O2 C53 C52 C51 5.5(3) . . . . ?
O2 C50 C51 C52 -36.5(3) . . . . ?
C53 C52 C51 C50 19.0(3) . . . . ?
C58 C59 C60 C61 166.1(3) . . . . ?
C60 C59 C58 C57 -167.7(3) . . . . ?
C59 C60 C61 C62 62.6(4) . . . . ?
C5 C4 C54 C55 -21(3) . . . . ?
C3 C4 C54 C55 152.0(14) . . . . ?
C5 C4 C54 C56 111.6(12) . . . . ?
C3 C4 C54 C56 -75.3(16) . . . . ?
